data_4110674
loop_
_publ_author_name
'Yong-Qiang Wang'
'Jun Song'
'Ran Hong'
'Hongming Li'
'Li Deng'

_publ_section_title
;
 Asymmetric Friedel-Crafts Reaction of Indoles with Imines by an Organic
 Catalyst
;
_journal_name_full 'Journal of the American Chemical Society'
_journal_page_first 8156
_journal_page_last 8157
_journal_paper_doi 10.1021/ja062700v
_journal_volume 128
_journal_year 2006
_chemical_formula_sum 'C23 H19 F3 N2 O2 S'
_chemical_formula_weight 444.46
_chemical_name_systematic
; 
 ? 
;
_space_group_IT_number 5
_symmetry_cell_setting monoclinic
_symmetry_space_group_name_Hall 'C 2y'
_symmetry_space_group_name_H-M 'C 1 2 1'
_atom_sites_solution_hydrogens geom
_atom_sites_solution_primary direct
_atom_sites_solution_secondary difmap
_audit_creation_method SHELXL-97
_cell_angle_alpha 90.00
_cell_angle_beta 105.690(3)
_cell_angle_gamma 90.00
_cell_formula_units_Z 8
_cell_length_a 18.346(4)
_cell_length_b 8.6134(16)
_cell_length_c 27.741(6)
_cell_measurement_reflns_used 877
_cell_measurement_temperature 193(2)
_cell_measurement_theta_max 27.65
_cell_measurement_theta_min 2.82
_cell_volume 4220.3(15)
_computing_cell_refinement 'SMART (BRUKER, V5.625, 2001)'
_computing_data_collection 'ASTRO (BRUKER, V5.007, 1997)'
_computing_data_reduction 'SAINT (BRUKER, V6.22, 2001)'
_computing_molecular_graphics 'SHELXTL (BRUKER, 2000, V6.1)'
_computing_publication_material 'XCIF (Sheldrick and BRUKER, 1997, V5.1)'
_computing_structure_refinement 'SHELXL-97 (Sheldrick, 1997)'
_computing_structure_solution 'SHELXS-97 (Sheldrick, 1990)'
_diffrn_ambient_temperature 193(2)
_diffrn_detector_area_resol_mean 836.6
_diffrn_measured_fraction_theta_full 0.990
_diffrn_measured_fraction_theta_max 0.990
_diffrn_measurement_device_type 'Bruker CCD'
_diffrn_measurement_method '\w, 0.3 deg'
_diffrn_radiation_monochromator graphite
_diffrn_radiation_source 'normal-focus sealed tube'
_diffrn_radiation_type MoK\a
_diffrn_radiation_wavelength 0.71073
_diffrn_reflns_av_R_equivalents 0.0333
_diffrn_reflns_av_sigmaI/netI 0.0659
_diffrn_reflns_limit_h_max 23
_diffrn_reflns_limit_h_min -22
_diffrn_reflns_limit_k_max 8
_diffrn_reflns_limit_k_min -11
_diffrn_reflns_limit_l_max 27
_diffrn_reflns_limit_l_min -36
_diffrn_reflns_number 13935
_diffrn_reflns_theta_full 27.93
_diffrn_reflns_theta_max 27.93
_diffrn_reflns_theta_min 0.76
_diffrn_standards_decay_% <1
_diffrn_standards_interval_count 0
_diffrn_standards_number 0
_exptl_absorpt_coefficient_mu 0.202
_exptl_absorpt_correction_T_max 0.9920
_exptl_absorpt_correction_T_min 0.9722
_exptl_absorpt_correction_type empirical
_exptl_absorpt_process_details SADABS
_exptl_crystal_colour colorless
_exptl_crystal_density_diffrn 1.399
_exptl_crystal_description plate
_exptl_crystal_F_000 1840
_exptl_crystal_size_max 0.14
_exptl_crystal_size_mid 0.10
_exptl_crystal_size_min 0.04
_refine_diff_density_max 0.645
_refine_diff_density_min -0.302
_refine_diff_density_rms 0.058
_refine_ls_abs_structure_details 'Flack H D (1983), Acta Cryst. A39, 876-881'
_refine_ls_abs_structure_Flack 0.03(7)
_refine_ls_extinction_method none
_refine_ls_goodness_of_fit_ref 1.035
_refine_ls_hydrogen_treatment constr
_refine_ls_matrix_type full
_refine_ls_number_parameters 561
_refine_ls_number_reflns 8981
_refine_ls_number_restraints 1
_refine_ls_restrained_S_all 1.035
_refine_ls_R_factor_all 0.0893
_refine_ls_R_factor_gt 0.0546
_refine_ls_shift/su_max 0.042
_refine_ls_shift/su_mean 0.005
_refine_ls_structure_factor_coef Fsqd
_refine_ls_weighting_details 'calc w=1/[\s^2^(Fo^2^)+(0.0856P)^2^+0.0000P] where P=(Fo^2^+2Fc^2^)/3'
_refine_ls_weighting_scheme calc
_refine_ls_wR_factor_gt 0.1367
_refine_ls_wR_factor_ref 0.1531
_reflns_number_gt 6204
_reflns_number_total 8981
_reflns_threshold_expression >2sigma(I)
_cod_data_source_file ja062700vrom20060425_025056.cif
_cod_data_source_block ld11t
_cod_original_cell_volume 4220.4(14)
_cod_database_code 4110674

loop_
_symmetry_equiv_pos_as_xyz
'x, y, z'
'-x, y, -z'
'x+1/2, y+1/2, z'
'-x+1/2, y+1/2, -z'

loop_
_atom_site_label
_atom_site_type_symbol
_atom_site_fract_x
_atom_site_fract_y
_atom_site_fract_z
_atom_site_U_iso_or_equiv
_atom_site_adp_type
_atom_site_occupancy
_atom_site_symmetry_multiplicity
_atom_site_calc_flag
_atom_site_refinement_flags
S1A S 0.89407(5) 0.42936(8) 0.94514(3) 0.0298(2) Uani 1 1 d .
F1A F 0.6024(2) 0.0542(6) 0.76265(12) 0.146(2) Uani 1 1 d .
F2A F 0.5351(2) -0.0148(6) 0.80861(15) 0.1362(17) Uani 1 1 d .
F3A F 0.5990(2) -0.1714(5) 0.78967(15) 0.1367(17) Uani 1 1 d .
O1A O 0.86863(14) 0.4960(3) 0.98515(9) 0.0382(6) Uani 1 1 d .
O2A O 0.96226(12) 0.4843(3) 0.93495(9) 0.0381(6) Uani 1 1 d .
N1A N 0.90663(14) 0.2461(3) 0.95683(10) 0.0281(6) Uani 1 1 d .
H1A H 0.9490 0.2026 0.9545 0.034 Uiso 1 1 calc R
N2A N 0.93367(16) -0.2179(3) 1.02992(11) 0.0342(7) Uani 1 1 d .
H2A H 0.9427 -0.3182 1.0297 0.041 Uiso 1 1 calc R
C1A C 0.84933(17) 0.1488(4) 0.97127(11) 0.0258(7) Uani 1 1 d .
H1A1 H 0.8253 0.2148 0.9924 0.031 Uiso 1 1 calc R
C2A C 0.88835(17) 0.0170(4) 1.00361(12) 0.0271(7) Uani 1 1 d .
C3A C 0.89082(19) -0.1354(4) 0.99091(13) 0.0325(8) Uani 1 1 d .
H3A H 0.8659 -0.1778 0.9591 0.039 Uiso 1 1 calc R
C4A C 0.96067(18) -0.1211(4) 1.06961(13) 0.0311(8) Uani 1 1 d .
C5A C 1.00548(19) -0.1531(4) 1.11750(13) 0.0365(8) Uani 1 1 d .
H5A H 1.0235 -0.2552 1.1268 0.044 Uiso 1 1 calc R
C6A C 1.02306(19) -0.0320(4) 1.15118(15) 0.0398(9) Uani 1 1 d .
H6A H 1.0533 -0.0508 1.1843 0.048 Uiso 1 1 calc R
C7A C 0.99638(19) 0.1213(4) 1.13680(14) 0.0371(8) Uani 1 1 d .
H7A H 1.0096 0.2034 1.1605 0.045 Uiso 1 1 calc R
C8A C 0.95185(18) 0.1526(4) 1.08923(13) 0.0306(7) Uani 1 1 d .
H8A H 0.9345 0.2551 1.0799 0.037 Uiso 1 1 calc R
C9A C 0.93240(17) 0.0289(4) 1.05444(12) 0.0264(7) Uani 1 1 d .
C10A C 0.78622(18) 0.0942(4) 0.92667(12) 0.0293(7) Uani 1 1 d .
C11A C 0.8002(2) 0.0529(5) 0.88224(14) 0.0419(9) Uani 1 1 d .
H11A H 0.8507 0.0541 0.8795 0.050 Uiso 1 1 calc R
C12A C 0.7417(2) 0.0094(5) 0.84129(14) 0.0519(11) Uani 1 1 d .
H12A H 0.7518 -0.0196 0.8107 0.062 Uiso 1 1 calc R
C13A C 0.6674(2) 0.0091(5) 0.84583(15) 0.0473(11) Uani 1 1 d .
C14A C 0.6544(2) 0.0451(5) 0.89001(16) 0.0484(10) Uani 1 1 d .
H14A H 0.6042 0.0409 0.8933 0.058 Uiso 1 1 calc R
C15A C 0.71296(19) 0.0879(4) 0.93067(14) 0.0393(9) Uani 1 1 d .
H15A H 0.7027 0.1131 0.9615 0.047 Uiso 1 1 calc R
C16A C 0.6067(3) -0.0288(7) 0.8003(2) 0.0715(15) Uani 1 1 d .
C17A C 0.81897(19) 0.4526(4) 0.88997(13) 0.0321(8) Uani 1 1 d .
C18A C 0.8340(2) 0.4566(5) 0.84459(15) 0.0453(10) Uani 1 1 d .
H18A H 0.8847 0.4531 0.8423 0.054 Uiso 1 1 calc R
C19A C 0.7730(2) 0.4659(6) 0.80114(15) 0.0548(11) Uani 1 1 d .
H19A H 0.7828 0.4712 0.7693 0.066 Uiso 1 1 calc R
C20A C 0.6994(2) 0.4676(5) 0.80412(17) 0.0536(11) Uani 1 1 d .
C21A C 0.6867(2) 0.4649(5) 0.85049(17) 0.0515(11) Uani 1 1 d .
H21A H 0.6361 0.4668 0.8529 0.062 Uiso 1 1 calc R
C22A C 0.7450(2) 0.4595(4) 0.89375(15) 0.0421(9) Uani 1 1 d .
H22A H 0.7349 0.4605 0.9256 0.051 Uiso 1 1 calc R
C23A C 0.6337(3) 0.4719(7) 0.75713(19) 0.0728(15) Uani 1 1 d .
H23A H 0.6521 0.5041 0.7286 0.109 Uiso 1 1 calc R
H23B H 0.5956 0.5460 0.7617 0.109 Uiso 1 1 calc R
H23C H 0.6110 0.3683 0.7507 0.109 Uiso 1 1 calc R
S1B S 0.60564(5) 1.20463(9) 0.55275(3) 0.0317(3) Uani 1 1 d .
F1B F 0.95011(17) 0.7716(5) 0.69895(15) 0.1351(19) Uani 1 1 d .
F2B F 0.8687(2) 0.7827(4) 0.74088(12) 0.1164(15) Uani 1 1 d .
F3B F 0.88688(19) 0.5747(4) 0.70724(11) 0.0915(11) Uani 1 1 d .
O1B O 0.63007(14) 1.2748(3) 0.51316(9) 0.0408(6) Uani 1 1 d .
O2B O 0.53877(13) 1.2619(3) 0.56453(10) 0.0422(7) Uani 1 1 d .
N1B N 0.59024(15) 1.0226(3) 0.53871(10) 0.0321(7) Uani 1 1 d .
H1B H 0.5467 0.9810 0.5393 0.038 Uiso 1 1 calc R
N2B N 0.56136(16) 0.5603(3) 0.46389(11) 0.0361(7) Uani 1 1 d .
H2B H 0.5522 0.4599 0.4633 0.043 Uiso 1 1 calc R
C1B C 0.64793(18) 0.9249(4) 0.52489(12) 0.0306(7) Uani 1 1 d .
H1B1 H 0.6736 0.9898 0.5045 0.037 Uiso 1 1 calc R
C2B C 0.60691(18) 0.7937(4) 0.49196(13) 0.0294(7) Uani 1 1 d .
C3B C 0.60383(19) 0.6418(4) 0.50411(14) 0.0353(8) Uani 1 1 d .
H3B H 0.6277 0.5983 0.5359 0.042 Uiso 1 1 calc R
C4B C 0.53559(18) 0.6603(4) 0.42493(13) 0.0329(8) Uani 1 1 d .
C5B C 0.49115(19) 0.6318(5) 0.37617(13) 0.0379(9) Uani 1 1 d .
H5B H 0.4727 0.5308 0.3658 0.046 Uiso 1 1 calc R
C6B C 0.4753(2) 0.7565(5) 0.34386(14) 0.0435(10) Uani 1 1 d .
H6B H 0.4458 0.7404 0.3104 0.052 Uiso 1 1 calc R
C7B C 0.5012(2) 0.9039(5) 0.35875(14) 0.0422(9) Uani 1 1 d .
H7B H 0.4884 0.9873 0.3356 0.051 Uiso 1 1 calc R
C8B C 0.54575(19) 0.9327(4) 0.40715(13) 0.0357(8) Uani 1 1 d .
H8B H 0.5639 1.0343 0.4171 0.043 Uiso 1 1 calc R
C9B C 0.56308(18) 0.8083(4) 0.44062(12) 0.0311(8) Uani 1 1 d .
C10B C 0.70852(18) 0.8645(4) 0.57026(12) 0.0300(7) Uani 1 1 d .
C11 C 0.7825(2) 0.8682(5) 0.56936(15) 0.0448(10) Uani 1 1 d .
H11 H 0.7949 0.9040 0.5402 0.054 Uiso 1 1 calc R
C11B C 0.6909(2) 0.8137(6) 0.61215(15) 0.0539(12) Uani 1 1 d .
H11B H 0.6395 0.8116 0.6130 0.065 Uiso 1 1 calc R
C12B C 0.7474(2) 0.7647(6) 0.65395(16) 0.0614(13) Uani 1 1 d .
H12B H 0.7345 0.7276 0.6828 0.074 Uiso 1 1 calc R
C13B C 0.8215(2) 0.7706(5) 0.65298(15) 0.0462(10) Uani 1 1 d .
C14B C 0.8405(2) 0.8201(5) 0.61078(17) 0.0536(11) Uani 1 1 d .
H14B H 0.8918 0.8216 0.6098 0.064 Uiso 1 1 calc R
C15B C 0.8829(3) 0.7248(6) 0.69936(19) 0.0654(14) Uani 1 1 d .
C16B C 0.68185(19) 1.2167(4) 0.60681(13) 0.0300(8) Uani 1 1 d .
C17B C 0.6702(2) 1.1891(6) 0.65310(14) 0.0538(12) Uani 1 1 d .
H17B H 0.6204 1.1728 0.6561 0.065 Uiso 1 1 calc R
C18B C 0.7315(2) 1.1853(6) 0.69516(14) 0.0565(13) Uani 1 1 d .
H18B H 0.7232 1.1659 0.7270 0.068 Uiso 1 1 calc R
C19B C 0.8044(2) 1.2089(4) 0.69183(13) 0.0401(9) Uani 1 1 d .
C20B C 0.8147(2) 1.2413(5) 0.64500(15) 0.0510(11) Uani 1 1 d .
H20B H 0.8642 1.2614 0.6420 0.061 Uiso 1 1 calc R
C21B C 0.7538(2) 1.2444(5) 0.60283(13) 0.0417(10) Uani 1 1 d .
H21B H 0.7616 1.2658 0.5710 0.050 Uiso 1 1 calc R
C22B C 0.8731(2) 1.2012(6) 0.73710(16) 0.0584(12) Uani 1 1 d .
H22B H 0.8965 1.3040 0.7434 0.088 Uiso 1 1 calc R
H22C H 0.9097 1.1268 0.7306 0.088 Uiso 1 1 calc R
H22D H 0.8572 1.1677 0.7665 0.088 Uiso 1 1 calc R

loop_
_atom_site_aniso_label
_atom_site_aniso_U_11
_atom_site_aniso_U_22
_atom_site_aniso_U_33
_atom_site_aniso_U_23
_atom_site_aniso_U_13
_atom_site_aniso_U_12
S1A 0.0310(5) 0.0200(5) 0.0350(5) -0.0024(4) 0.0033(4) -0.0028(3)
F1A 0.125(3) 0.215(5) 0.059(2) 0.057(3) -0.0431(19) -0.103(3)
F2A 0.073(2) 0.196(5) 0.113(3) -0.028(3) -0.021(2) -0.039(3)
F3A 0.153(4) 0.096(3) 0.108(3) -0.030(3) -0.057(3) -0.027(3)
O1A 0.0489(14) 0.0263(13) 0.0392(14) -0.0118(11) 0.0115(12) -0.0033(11)
O2A 0.0330(12) 0.0300(13) 0.0475(15) 0.0022(11) 0.0045(11) -0.0105(11)
N1A 0.0241(13) 0.0199(14) 0.0400(16) 0.0012(11) 0.0083(12) 0.0016(10)
N2A 0.0419(16) 0.0200(14) 0.0386(17) -0.0021(13) 0.0074(13) 0.0018(12)
C1A 0.0291(16) 0.0204(15) 0.0288(17) -0.0011(13) 0.0094(13) -0.0022(13)
C2A 0.0268(16) 0.0224(17) 0.0331(19) 0.0021(14) 0.0095(14) 0.0005(13)
C3A 0.0404(19) 0.0256(18) 0.0300(19) -0.0029(14) 0.0068(15) -0.0051(15)
C4A 0.0301(17) 0.0269(18) 0.037(2) -0.0015(15) 0.0107(15) -0.0027(14)
C5A 0.0336(18) 0.0315(19) 0.041(2) 0.0055(16) 0.0037(16) 0.0004(15)
C6A 0.0301(18) 0.045(2) 0.040(2) -0.0020(17) 0.0013(16) -0.0036(16)
C7A 0.0331(18) 0.036(2) 0.039(2) -0.0072(16) 0.0041(16) -0.0059(15)
C8A 0.0300(16) 0.0253(17) 0.0379(19) -0.0050(14) 0.0116(15) -0.0036(14)
C9A 0.0270(16) 0.0220(17) 0.0315(18) 0.0002(13) 0.0100(14) -0.0022(13)
C10A 0.0312(17) 0.0247(17) 0.0300(18) 0.0029(13) 0.0050(14) -0.0011(13)
C11A 0.038(2) 0.047(2) 0.044(2) -0.0111(19) 0.0156(17) -0.0081(17)
C12A 0.066(3) 0.057(3) 0.031(2) -0.0069(19) 0.0124(19) -0.012(2)
C13A 0.047(2) 0.036(2) 0.047(2) 0.0101(18) -0.0076(19) -0.0187(18)
C14A 0.0347(19) 0.050(2) 0.055(3) 0.005(2) 0.0024(19) -0.0107(18)
C15A 0.0295(17) 0.043(2) 0.046(2) 0.0002(18) 0.0099(16) -0.0056(16)
C16A 0.072(3) 0.064(3) 0.060(3) 0.001(3) -0.013(3) -0.027(3)
C17A 0.0346(18) 0.0283(19) 0.0294(18) 0.0030(14) 0.0021(15) 0.0007(14)
C18A 0.039(2) 0.055(3) 0.042(2) 0.0050(19) 0.0113(18) -0.0042(18)
C19A 0.063(3) 0.068(3) 0.032(2) 0.012(2) 0.009(2) 0.008(2)
C20A 0.050(3) 0.041(2) 0.061(3) 0.010(2) 0.000(2) 0.0107(19)
C21A 0.0290(19) 0.059(3) 0.063(3) 0.008(2) 0.0051(19) 0.0153(18)
C22A 0.0366(19) 0.042(2) 0.048(2) 0.0020(18) 0.0122(18) 0.0079(17)
C23A 0.058(3) 0.075(4) 0.065(3) 0.003(3) -0.018(2) 0.016(3)
S1B 0.0317(5) 0.0263(5) 0.0302(5) 0.0006(4) -0.0036(4) 0.0017(3)
F1B 0.062(2) 0.140(3) 0.154(4) 0.066(3) -0.056(2) -0.028(2)
F2B 0.141(3) 0.104(3) 0.065(2) -0.026(2) -0.039(2) 0.042(2)
F3B 0.104(2) 0.0567(18) 0.084(2) 0.0127(16) -0.0264(17) 0.0259(16)
O1B 0.0451(14) 0.0372(15) 0.0329(14) 0.0066(12) -0.0019(11) -0.0006(11)
O2B 0.0362(13) 0.0340(14) 0.0484(15) -0.0033(12) -0.0022(11) 0.0086(11)
N1B 0.0274(13) 0.0258(15) 0.0378(16) -0.0021(12) -0.0002(12) -0.0035(11)
N2B 0.0435(17) 0.0262(16) 0.0358(16) 0.0002(13) 0.0060(13) -0.0023(13)
C1B 0.0316(17) 0.0312(18) 0.0280(17) 0.0018(15) 0.0064(14) 0.0029(14)
C2B 0.0305(16) 0.0253(18) 0.0327(18) 0.0006(14) 0.0091(14) 0.0043(14)
C3B 0.0357(19) 0.034(2) 0.036(2) 0.0054(16) 0.0085(16) 0.0027(16)
C4B 0.0282(17) 0.035(2) 0.0362(19) -0.0035(16) 0.0101(15) 0.0000(15)
C5B 0.0326(18) 0.045(2) 0.0324(19) -0.0095(17) 0.0032(15) -0.0045(16)
C6B 0.0341(19) 0.058(3) 0.034(2) -0.0074(19) 0.0017(16) -0.0011(18)
C7B 0.0365(19) 0.052(3) 0.036(2) 0.0096(18) 0.0063(16) 0.0101(17)
C8B 0.0347(18) 0.039(2) 0.0331(19) 0.0012(16) 0.0080(15) 0.0010(16)
C9B 0.0326(17) 0.0308(19) 0.0318(19) 0.0002(15) 0.0118(15) 0.0023(15)
C10B 0.0305(17) 0.0289(18) 0.0284(18) -0.0003(14) 0.0044(14) 0.0024(14)
C11 0.036(2) 0.053(3) 0.045(2) 0.0097(19) 0.0105(17) 0.0016(18)
C11B 0.034(2) 0.082(3) 0.045(2) 0.021(2) 0.0096(18) 0.015(2)
C12B 0.052(3) 0.088(4) 0.042(2) 0.020(2) 0.008(2) 0.018(2)
C13B 0.041(2) 0.037(2) 0.047(2) -0.0029(19) -0.0095(18) 0.0081(17)
C14B 0.033(2) 0.053(3) 0.068(3) 0.011(2) 0.002(2) 0.0060(18)
C15B 0.070(3) 0.046(3) 0.058(3) -0.006(2) -0.021(2) 0.005(2)
C16B 0.0308(17) 0.0262(18) 0.0277(18) -0.0033(14) -0.0011(14) -0.0029(14)
C17B 0.040(2) 0.077(3) 0.037(2) 0.008(2) -0.0018(18) -0.021(2)
C18B 0.053(3) 0.081(3) 0.028(2) 0.010(2) -0.0030(18) -0.019(2)
C19B 0.042(2) 0.034(2) 0.033(2) -0.0027(16) -0.0086(16) -0.0008(16)
C20B 0.0269(19) 0.076(3) 0.046(2) -0.003(2) 0.0019(17) -0.0076(19)
C21B 0.038(2) 0.058(3) 0.0272(19) -0.0026(17) 0.0054(16) -0.0067(18)
C22B 0.054(2) 0.057(3) 0.047(2) 0.006(2) -0.015(2) -0.001(2)

loop_
_atom_type_symbol
_atom_type_description
_atom_type_scat_dispersion_real
_atom_type_scat_dispersion_imag
_atom_type_scat_source
C C 0.0033 0.0016 'International Tables Vol C Tables 4.2.6.8 and 6.1.1.4'
H H 0.0000 0.0000 'International Tables Vol C Tables 4.2.6.8 and 6.1.1.4'
N N 0.0061 0.0033 'International Tables Vol C Tables 4.2.6.8 and 6.1.1.4'
O O 0.0106 0.0060 'International Tables Vol C Tables 4.2.6.8 and 6.1.1.4'
F F 0.0171 0.0103 'International Tables Vol C Tables 4.2.6.8 and 6.1.1.4'
S S 0.1246 0.1234 'International Tables Vol C Tables 4.2.6.8 and 6.1.1.4'

loop_
_geom_angle_atom_site_label_1
_geom_angle_atom_site_label_2
_geom_angle_atom_site_label_3
_geom_angle
O1A S1A O2A 120.22(15)
O1A S1A N1A 107.11(15)
O2A S1A N1A 106.10(15)
O1A S1A C17A 106.46(16)
O2A S1A C17A 107.94(16)
N1A S1A C17A 108.61(16)
C1A N1A S1A 122.3(2)
C1A N1A H1A 118.9
S1A N1A H1A 118.9
C3A N2A C4A 109.3(3)
C3A N2A H2A 125.3
C4A N2A H2A 125.3
N1A C1A C2A 109.3(2)
N1A C1A C10A 113.2(3)
C2A C1A C10A 112.8(3)
N1A C1A H1A1 107.1
C2A C1A H1A1 107.1
C10A C1A H1A1 107.1
C3A C2A C9A 105.9(3)
C3A C2A C1A 128.1(3)
C9A C2A C1A 126.0(3)
N2A C3A C2A 110.6(3)
N2A C3A H3A 124.7
C2A C3A H3A 124.7
N2A C4A C5A 130.1(3)
N2A C4A C9A 107.1(3)
C5A C4A C9A 122.8(3)
C6A C5A C4A 117.9(3)
C6A C5A H5A 121.1
C4A C5A H5A 121.1
C5A C6A C7A 120.7(3)
C5A C6A H6A 119.6
C7A C6A H6A 119.6
C8A C7A C6A 121.2(3)
C8A C7A H7A 119.4
C6A C7A H7A 119.4
C7A C8A C9A 118.7(3)
C7A C8A H8A 120.6
C9A C8A H8A 120.6
C4A C9A C8A 118.7(3)
C4A C9A C2A 107.1(3)
C8A C9A C2A 134.2(3)
C11A C10A C15A 119.0(3)
C11A C10A C1A 121.6(3)
C15A C10A C1A 119.4(3)
C10A C11A C12A 121.0(3)
C10A C11A H11A 119.5
C12A C11A H11A 119.5
C11A C12A C13A 118.9(4)
C11A C12A H12A 120.6
C13A C12A H12A 120.6
C14A C13A C12A 119.8(3)
C14A C13A C16A 123.4(4)
C12A C13A C16A 116.8(4)
C13A C14A C15A 120.9(4)
C13A C14A H14A 119.5
C15A C14A H14A 119.5
C10A C15A C14A 120.3(4)
C10A C15A H15A 119.8
C14A C15A H15A 119.8
F1A C16A F3A 112.6(5)
F1A C16A F2A 103.7(5)
F3A C16A F2A 94.1(4)
F1A C16A C13A 116.8(4)
F3A C16A C13A 115.2(5)
F2A C16A C13A 111.4(5)
C18A C17A C22A 121.0(3)
C18A C17A S1A 119.8(3)
C22A C17A S1A 119.1(3)
C17A C18A C19A 118.7(4)
C17A C18A H18A 120.6
C19A C18A H18A 120.6
C20A C19A C18A 121.0(4)
C20A C19A H19A 119.5
C18A C19A H19A 119.5
C21A C20A C19A 118.4(4)
C21A C20A C23A 120.7(4)
C19A C20A C23A 120.9(4)
C20A C21A C22A 122.1(4)
C20A C21A H21A 118.9
C22A C21A H21A 118.9
C21A C22A C17A 118.7(4)
C21A C22A H22A 120.7
C17A C22A H22A 120.7
C20A C23A H23A 109.5
C20A C23A H23B 109.5
H23A C23A H23B 109.5
C20A C23A H23C 109.5
H23A C23A H23C 109.5
H23B C23A H23C 109.5
O1B S1B O2B 119.59(16)
O1B S1B N1B 107.16(16)
O2B S1B N1B 106.38(15)
O1B S1B C16B 106.80(16)
O2B S1B C16B 108.46(16)
N1B S1B C16B 107.99(15)
C1B N1B S1B 121.4(2)
C1B N1B H1B 119.3
S1B N1B H1B 119.3
C4B N2B C3B 108.7(3)
C4B N2B H2B 125.6
C3B N2B H2B 125.6
N1B C1B C2B 107.8(3)
N1B C1B C10B 113.1(3)
C2B C1B C10B 111.9(3)
N1B C1B H1B1 107.9
C2B C1B H1B1 107.9
C10B C1B H1B1 107.9
C3B C2B C9B 106.3(3)
C3B C2B C1B 128.0(3)
C9B C2B C1B 125.7(3)
C2B C3B N2B 110.2(3)
C2B C3B H3B 124.9
N2B C3B H3B 124.9
N2B C4B C9B 108.1(3)
N2B C4B C5B 130.0(3)
C9B C4B C5B 121.9(3)
C6B C5B C4B 117.2(3)
C6B C5B H5B 121.4
C4B C5B H5B 121.4
C5B C6B C7B 121.8(3)
C5B C6B H6B 119.1
C7B C6B H6B 119.1
C6B C7B C8B 121.2(4)
C6B C7B H7B 119.4
C8B C7B H7B 119.4
C7B C8B C9B 118.2(3)
C7B C8B H8B 120.9
C9B C8B H8B 120.9
C4B C9B C8B 119.7(3)
C4B C9B C2B 106.7(3)
C8B C9B C2B 133.7(3)
C11B C10B C11 119.4(3)
C11B C10B C1B 121.7(3)
C11 C10B C1B 118.9(3)
C10B C11 C14B 121.1(4)
C10B C11 H11 119.4
C14B C11 H11 119.4
C10B C11B C12B 120.9(4)
C10B C11B H11B 119.6
C12B C11B H11B 119.6
C13B C12B C11B 119.4(4)
C13B C12B H12B 120.3
C11B C12B H12B 120.3
C12B C13B C14B 120.6(4)
C12B C13B C15B 119.2(4)
C14B C13B C15B 120.1(4)
C13B C14B C11 118.6(4)
C13B C14B H14B 120.7
C11 C14B H14B 120.7
F1B C15B F3B 107.2(4)
F1B C15B F2B 107.2(4)
F3B C15B F2B 103.8(5)
F1B C15B C13B 113.6(5)
F3B C15B C13B 113.2(4)
F2B C15B C13B 111.1(4)
C21B C16B C17B 119.9(3)
C21B C16B S1B 120.1(3)
C17B C16B S1B 119.8(3)
C16B C17B C18B 119.6(4)
C16B C17B H17B 120.2
C18B C17B H17B 120.2
C19B C18B C17B 121.4(4)
C19B C18B H18B 119.3
C17B C18B H18B 119.3
C18B C19B C20B 118.1(3)
C18B C19B C22B 122.6(4)
C20B C19B C22B 119.3(4)
C21B C20B C19B 120.8(4)
C21B C20B H20B 119.6
C19B C20B H20B 119.6
C16B C21B C20B 120.2(4)
C16B C21B H21B 119.9
C20B C21B H21B 119.9
C19B C22B H22B 109.5
C19B C22B H22C 109.5
H22B C22B H22C 109.5
C19B C22B H22D 109.5
H22B C22B H22D 109.5
H22C C22B H22D 109.5

loop_
_geom_bond_atom_site_label_1
_geom_bond_atom_site_label_2
_geom_bond_distance
S1A O1A 1.435(3)
S1A O2A 1.435(2)
S1A N1A 1.615(3)
S1A C17A 1.772(3)
F1A C16A 1.250(6)
F2A C16A 1.399(7)
F3A C16A 1.262(6)
N1A C1A 1.482(4)
N1A H1A 0.8800
N2A C3A 1.354(4)
N2A C4A 1.363(4)
N2A H2A 0.8800
C1A C2A 1.502(4)
C1A C10A 1.522(4)
C1A H1A1 1.0000
C2A C3A 1.363(5)
C2A C9A 1.427(5)
C3A H3A 0.9500
C4A C5A 1.388(5)
C4A C9A 1.413(5)
C5A C6A 1.379(5)
C5A H5A 0.9500
C6A C7A 1.427(5)
C6A H6A 0.9500
C7A C8A 1.378(5)
C7A H7A 0.9500
C8A C9A 1.417(4)
C8A H8A 0.9500
C10A C11A 1.372(5)
C10A C15A 1.379(5)
C11A C12A 1.387(5)
C11A H11A 0.9500
C12A C13A 1.403(6)
C12A H12A 0.9500
C13A C14A 1.347(6)
C13A C16A 1.477(6)
C14A C15A 1.381(5)
C14A H14A 0.9500
C15A H15A 0.9500
C17A C18A 1.360(5)
C17A C22A 1.390(5)
C18A C19A 1.408(5)
C18A H18A 0.9500
C19A C20A 1.375(6)
C19A H19A 0.9500
C20A C21A 1.368(6)
C20A C23A 1.518(5)
C21A C22A 1.375(5)
C21A H21A 0.9500
C22A H22A 0.9500
C23A H23A 0.9800
C23A H23B 0.9800
C23A H23C 0.9800
S1B O1B 1.428(3)
S1B O2B 1.439(3)
S1B N1B 1.622(3)
S1B C16B 1.755(3)
F1B C15B 1.301(6)
F2B C15B 1.343(6)
F3B C15B 1.310(5)
N1B C1B 1.481(4)
N1B H1B 0.8800
N2B C4B 1.363(4)
N2B C3B 1.369(4)
N2B H2B 0.8800
C1B C2B 1.519(5)
C1B C10B 1.528(4)
C1B H1B1 1.0000
C2B C3B 1.356(5)
C2B C9B 1.439(5)
C3B H3B 0.9500
C4B C9B 1.397(5)
C4B C5B 1.399(5)
C5B C6B 1.379(5)
C5B H5B 0.9500
C6B C7B 1.379(5)
C6B H6B 0.9500
C7B C8B 1.392(5)
C7B H7B 0.9500
C8B C9B 1.397(5)
C8B H8B 0.9500
C10B C11B 1.360(5)
C10B C11 1.365(5)
C11 C14B 1.401(5)
C11 H11 0.9500
C11B C12B 1.395(5)
C11B H11B 0.9500
C12B C13B 1.368(6)
C12B H12B 0.9500
C13B C14B 1.377(6)
C13B C15B 1.515(5)
C14B H14B 0.9500
C16B C21B 1.375(5)
C16B C17B 1.378(5)
C17B C18B 1.385(5)
C17B H17B 0.9500
C18B C19B 1.380(5)
C18B H18B 0.9500
C19B C20B 1.390(6)
C19B C22B 1.521(5)
C20B C21B 1.383(5)
C20B H20B 0.9500
C21B H21B 0.9500
C22B H22B 0.9800
C22B H22C 0.9800
C22B H22D 0.9800

loop_
_geom_hbond_atom_site_label_D
_geom_hbond_atom_site_label_H
_geom_hbond_atom_site_label_A
_geom_hbond_distance_DH
_geom_hbond_distance_HA
_geom_hbond_distance_DA
_geom_hbond_angle_DHA
_geom_hbond_site_symmetry_A
N2A H2A O1A 0.88 2.24 2.870(4) 128.2 1_545
N2A H2A O2A 0.88 2.44 3.189(4) 142.7 2_747
N2B H2B O1B 0.88 2.33 2.928(4) 125.3 1_545
N2B H2B O2B 0.88 2.37 3.134(4) 146.0 2_646

loop_
_geom_torsion_atom_site_label_1
_geom_torsion_atom_site_label_2
_geom_torsion_atom_site_label_3
_geom_torsion_atom_site_label_4
_geom_torsion
O1A S1A N1A C1A 47.8(3)
O2A S1A N1A C1A 177.4(2)
C17A S1A N1A C1A -66.8(3)
S1A N1A C1A C2A -151.4(2)
S1A N1A C1A C10A 82.0(3)
N1A C1A C2A C3A -105.3(4)
C10A C1A C2A C3A 21.6(5)
N1A C1A C2A C9A 73.2(4)
C10A C1A C2A C9A -160.0(3)
C4A N2A C3A C2A 0.0(4)
C9A C2A C3A N2A -0.6(4)
C1A C2A C3A N2A 178.1(3)
C3A N2A C4A C5A 178.7(4)
C3A N2A C4A C9A 0.6(4)
N2A C4A C5A C6A -178.3(3)
C9A C4A C5A C6A -0.4(5)
C4A C5A C6A C7A -0.6(5)
C5A C6A C7A C8A 0.6(6)
C6A C7A C8A C9A 0.3(5)
N2A C4A C9A C8A 179.6(3)
C5A C4A C9A C8A 1.3(5)
N2A C4A C9A C2A -0.9(4)
C5A C4A C9A C2A -179.2(3)
C7A C8A C9A C4A -1.2(5)
C7A C8A C9A C2A 179.5(4)
C3A C2A C9A C4A 0.9(4)
C1A C2A C9A C4A -177.8(3)
C3A C2A C9A C8A -179.7(3)
C1A C2A C9A C8A 1.5(6)
N1A C1A C10A C11A 37.4(4)
C2A C1A C10A C11A -87.3(4)
N1A C1A C10A C15A -141.7(3)
C2A C1A C10A C15A 93.6(4)
C15A C10A C11A C12A 1.8(6)
C1A C10A C11A C12A -177.4(4)
C10A C11A C12A C13A 0.4(6)
C11A C12A C13A C14A -2.4(6)
C11A C12A C13A C16A 176.4(4)
C12A C13A C14A C15A 2.3(6)
C16A C13A C14A C15A -176.4(4)
C11A C10A C15A C14A -1.9(5)
C1A C10A C15A C14A 177.2(3)
C13A C14A C15A C10A -0.1(6)
C14A C13A C16A F1A 121.8(6)
C12A C13A C16A F1A -56.9(7)
C14A C13A C16A F3A -102.7(6)
C12A C13A C16A F3A 78.6(6)
C14A C13A C16A F2A 3.0(7)
C12A C13A C16A F2A -175.8(4)
O1A S1A C17A C18A 155.1(3)
O2A S1A C17A C18A 24.8(4)
N1A S1A C17A C18A -89.8(3)
O1A S1A C17A C22A -27.8(3)
O2A S1A C17A C22A -158.1(3)
N1A S1A C17A C22A 87.3(3)
C22A C17A C18A C19A -0.8(6)
S1A C17A C18A C19A 176.3(3)
C17A C18A C19A C20A -1.4(7)
C18A C19A C20A C21A 2.0(7)
C18A C19A C20A C23A -177.8(5)
C19A C20A C21A C22A -0.4(7)
C23A C20A C21A C22A 179.4(4)
C20A C21A C22A C17A -1.7(6)
C18A C17A C22A C21A 2.3(6)
S1A C17A C22A C21A -174.8(3)
O1B S1B N1B C1B 51.5(3)
O2B S1B N1B C1B -179.5(2)
C16B S1B N1B C1B -63.2(3)
S1B N1B C1B C2B -154.0(2)
S1B N1B C1B C10B 81.7(3)
N1B C1B C2B C3B -106.6(4)
C10B C1B C2B C3B 18.3(5)
N1B C1B C2B C9B 73.5(4)
C10B C1B C2B C9B -161.5(3)
C9B C2B C3B N2B 0.2(4)
C1B C2B C3B N2B -179.6(3)
C4B N2B C3B C2B -0.6(4)
C3B N2B C4B C9B 0.7(4)
C3B N2B C4B C5B 179.1(4)
N2B C4B C5B C6B -178.2(3)
C9B C4B C5B C6B 0.0(5)
C4B C5B C6B C7B -0.7(5)
C5B C6B C7B C8B 1.1(6)
C6B C7B C8B C9B -0.6(5)
N2B C4B C9B C8B 178.9(3)
C5B C4B C9B C8B 0.4(5)
N2B C4B C9B C2B -0.5(4)
C5B C4B C9B C2B -179.1(3)
C7B C8B C9B C4B -0.1(5)
C7B C8B C9B C2B 179.3(4)
C3B C2B C9B C4B 0.2(4)
C1B C2B C9B C4B -179.9(3)
C3B C2B C9B C8B -179.2(4)
C1B C2B C9B C8B 0.7(6)
N1B C1B C10B C11B 40.4(5)
C2B C1B C10B C11B -81.6(4)
N1B C1B C10B C11 -136.7(3)
C2B C1B C10B C11 101.3(4)
C11B C10B C11 C14B 0.2(6)
C1B C10B C11 C14B 177.4(4)
C11 C10B C11B C12B -0.4(7)
C1B C10B C11B C12B -177.4(4)
C10B C11B C12B C13B 1.2(8)
C11B C12B C13B C14B -1.8(7)
C11B C12B C13B C15B 177.0(4)
C12B C13B C14B C11 1.7(7)
C15B C13B C14B C11 -177.1(4)
C10B C11 C14B C13B -0.9(7)
C12B C13B C15B F1B -163.3(5)
C14B C13B C15B F1B 15.5(7)
C12B C13B C15B F3B 74.1(6)
C14B C13B C15B F3B -107.1(6)
C12B C13B C15B F2B -42.3(6)
C14B C13B C15B F2B 136.5(5)
O1B S1B C16B C21B -17.8(3)
O2B S1B C16B C21B -148.0(3)
N1B S1B C16B C21B 97.2(3)
O1B S1B C16B C17B 166.0(3)
O2B S1B C16B C17B 35.9(4)
N1B S1B C16B C17B -79.0(4)
C21B C16B C17B C18B -1.8(7)
S1B C16B C17B C18B 174.3(4)
C16B C17B C18B C19B 0.2(7)
C17B C18B C19B C20B 1.8(7)
C17B C18B C19B C22B -178.3(4)
C18B C19B C20B C21B -2.1(7)
C22B C19B C20B C21B 178.0(4)
C17B C16B C21B C20B 1.5(6)
S1B C16B C21B C20B -174.7(3)
C19B C20B C21B C16B 0.5(7)
